data_7044481
loop_
_publ_author_name
'Perekalin, Dmitry S.'
'Lyssenko, Konstantin A.'
'Kudinov, Alexander R.'
'Corsini, Maddalena'
'Fabrizi de Biani, Fabrizia'

_publ_section_title
;
 Synthesis of 13-vertex Dimetallacarboranes by Electrophilic Insertion
 into 12-vertex Ruthenacarboranes
;
_journal_name_full 'Dalton Trans.'
_journal_paper_doi 10.1039/C7DT03504G
_journal_year 2017
_chemical_formula_moiety 'C20 H38 B9 Co Ru'
_chemical_formula_sum 'C20 H38 B9 Co Ru'
_chemical_formula_weight 535.79
_space_group_crystal_system monoclinic
_space_group_IT_number 14
_space_group_name_Hall '-P 2ybc'
_space_group_name_H-M_alt 'P 1 21/c 1'
_symmetry_space_group_name_Hall '-P 2ybc'
_symmetry_space_group_name_H-M 'P 1 21/c 1'
_atom_sites_solution_hydrogens mixed
_audit_creation_method SHELXL-2014/6
_audit_update_record
;
2017-08-23 deposited with the CCDC.
2017-10-16 downloaded from the CCDC.
;
_cell_angle_alpha 90
_cell_angle_beta 100.603(2)
_cell_angle_gamma 90
_cell_formula_units_Z 4
_cell_length_a 8.2693(9)
_cell_length_b 14.9393(16)
_cell_length_c 20.259(2)
_cell_measurement_reflns_used 980
_cell_measurement_temperature 110(2)
_cell_measurement_theta_max 25
_cell_measurement_theta_min 3
_cell_volume 2460.0(4)
_computing_cell_refinement 'Bruker SAINT'
_computing_data_collection 'Bruker APEX II'
_computing_data_reduction 'Bruker SAINT'
_computing_molecular_graphics 'Bruker SHELXTL'
_computing_publication_material 'Bruker SHELXTL'
_computing_structure_refinement 'SHELXL-97 (Sheldrick, 1997)'
_computing_structure_solution 'SHELXS-97 (Sheldrick, 1997)'
_diffrn_ambient_temperature 110(2)
_diffrn_measured_fraction_theta_full 0.991
_diffrn_measured_fraction_theta_max 0.993
_diffrn_measurement_device_type 'Bruker APEX II CCD area detector''
_diffrn_measurement_method 'omega scans'
_diffrn_radiation_type MoK\a
_diffrn_radiation_wavelength 0.71073
_diffrn_reflns_av_R_equivalents 0.0750
_diffrn_reflns_av_unetI/netI 0.1578
_diffrn_reflns_Laue_measured_fraction_full 0.991
_diffrn_reflns_Laue_measured_fraction_max 0.993
_diffrn_reflns_limit_h_max 11
_diffrn_reflns_limit_h_min -11
_diffrn_reflns_limit_k_max 15
_diffrn_reflns_limit_k_min -21
_diffrn_reflns_limit_l_max 19
_diffrn_reflns_limit_l_min -28
_diffrn_reflns_number 20373
_diffrn_reflns_point_group_measured_fraction_full 0.991
_diffrn_reflns_point_group_measured_fraction_max 0.993
_diffrn_reflns_theta_full 25.242
_diffrn_reflns_theta_max 30.031
_diffrn_reflns_theta_min 1.704
_exptl_absorpt_coefficient_mu 1.295
_exptl_absorpt_correction_type multi-scan
_exptl_absorpt_process_details SADABS
_exptl_crystal_colour red
_exptl_crystal_density_diffrn 1.447
_exptl_crystal_description block
_exptl_crystal_F_000 1096
_exptl_crystal_size_max 0.300
_exptl_crystal_size_mid 0.220
_exptl_crystal_size_min 0.180
_exptl_transmission_factor_max 0.800
_exptl_transmission_factor_min 0.697
_refine_diff_density_max 1.325
_refine_diff_density_min -0.877
_refine_diff_density_rms 0.133
_refine_ls_extinction_method none
_refine_ls_goodness_of_fit_ref 0.952
_refine_ls_hydrogen_treatment mixed
_refine_ls_matrix_type full
_refine_ls_number_parameters 293
_refine_ls_number_reflns 7146
_refine_ls_number_restraints 0
_refine_ls_restrained_S_all 0.952
_refine_ls_R_factor_all 0.1365
_refine_ls_R_factor_gt 0.0545
_refine_ls_shift/su_max 0.006
_refine_ls_shift/su_mean 0.000
_refine_ls_structure_factor_coef Fsqd
_refine_ls_weighting_details 'w=1/[\s^2^(Fo^2^)+(0.0400P)^2^] where P=(Fo^2^+2Fc^2^)/3'
_refine_ls_weighting_scheme calc
_refine_ls_wR_factor_gt 0.1115
_refine_ls_wR_factor_ref 0.1284
_reflns_Friedel_coverage 0.000
_reflns_number_gt 3194
_reflns_number_total 7146
_reflns_threshold_expression I>2\s(I)
_cod_data_source_file c7dt03504g3.cif
_cod_data_source_block rucom
_cod_original_cell_volume 2460.0(5)
_cod_database_code 7044481
_shelx_space_group_comment
;
The symmetry employed for this shelxl refinement is uniquely defined
by the following loop, which should always be used as a source of
symmetry information in preference to the above space-group names.
They are only intended as comments.
;
_shelx_estimated_absorpt_t_min 0.697
_shelx_estimated_absorpt_t_max 0.800
_shelxl_version_number 2014/6

loop_
_space_group_symop_operation_xyz
'x, y, z'
'-x, y+1/2, -z+1/2'
'-x, -y, -z'
'x, -y-1/2, z-1/2'

loop_
_atom_site_label
_atom_site_type_symbol
_atom_site_fract_x
_atom_site_fract_y
_atom_site_fract_z
_atom_site_U_iso_or_equiv
_atom_site_adp_type
_atom_site_occupancy
_atom_site_site_symmetry_order
_atom_site_calc_flag
_atom_site_refinement_flags_posn
_atom_site_refinement_flags_adp
B1 B 0.6248(7) 0.6264(4) 0.8726(3) 0.0319(14) Uani 1 1 d . .
H1 H 0.5149 0.6037 0.8898 0.038 Uiso 1 1 d R U
C2 C 0.6127(6) 0.7210(3) 0.8263(2) 0.0273(11) Uani 1 1 d . .
H2 H 0.5073 0.7398 0.8160 0.033 Uiso 1 1 d R U
Ru3 Ru 0.75634(5) 0.72523(3) 0.92865(2) 0.03149(14) Uani 1 1 d . .
C4 C 0.8248(6) 0.5988(3) 0.8859(3) 0.0323(12) Uani 1 1 d . .
H4 H 0.8406 0.5477 0.9079 0.039 Uiso 1 1 d R U
Co5 Co 0.69135(7) 0.60168(4) 0.78505(3) 0.02090(16) Uani 1 1 d . .
B6 B 0.7082(8) 0.7385(4) 0.7611(4) 0.0384(16) Uani 1 1 d . .
H6 H 0.625(6) 0.770(3) 0.718(2) 0.042(15) Uiso 1 1 d . .
B7 B 0.7423(8) 0.8077(4) 0.8381(3) 0.0360(15) Uani 1 1 d . .
H7 H 0.7920 0.8963 0.8551 0.043 Uiso 1 1 d R U
B8 B 0.9828(7) 0.6681(4) 0.9068(3) 0.0326(14) Uani 1 1 d . .
H8 H 1.0942 0.6511 0.9492 0.039 Uiso 1 1 d R U
B9 B 0.9452(7) 0.6010(4) 0.8285(3) 0.0332(14) Uani 1 1 d . .
H9 H 1.0089 0.5406 0.8211 0.040 Uiso 1 1 d R U
B10 B 0.8945(7) 0.6781(4) 0.7602(3) 0.0371(15) Uani 1 1 d . .
H10 H 0.9435 0.6530 0.7155 0.045 Uiso 1 1 d R U
B11 B 0.9514(7) 0.7827(4) 0.8810(3) 0.0350(15) Uani 1 1 d . .
H11 H 1.0269 0.8466 0.9046 0.042 Uiso 1 1 d R U
B12 B 1.0456(8) 0.7077(4) 0.8317(3) 0.0395(16) Uani 1 1 d . .
H12 H 1.1719 0.7114 0.8243 0.047 Uiso 1 1 d R U
B13 B 0.9053(8) 0.7897(4) 0.7923(3) 0.0386(16) Uani 1 1 d . .
H13 H 0.9527 0.8618 0.7687 0.046 Uiso 1 1 d R U
C14 C 0.6063(7) 0.7135(4) 1.0084(3) 0.0443(15) Uani 1 1 d . .
C15 C 0.5897(7) 0.7979(4) 0.9823(3) 0.0468(16) Uani 1 1 d . .
C16 C 0.7412(8) 0.8398(4) 0.9953(3) 0.0435(15) Uani 1 1 d . .
C17 C 0.8598(6) 0.7767(4) 1.0287(2) 0.0323(12) Uani 1 1 d . .
C18 C 0.7705(7) 0.6965(4) 1.0371(3) 0.0376(14) Uani 1 1 d . .
C19 C 0.4643(8) 0.6492(5) 1.0121(3) 0.071(2) Uani 1 1 d . .
H19A H 0.3874 0.6493 0.9691 0.106 Uiso 1 1 calc R U
H19B H 0.4067 0.6684 1.0478 0.106 Uiso 1 1 calc R U
H19C H 0.5077 0.5886 1.0218 0.106 Uiso 1 1 calc R U
C20 C 0.4333(8) 0.8422(5) 0.9486(3) 0.068(2) Uani 1 1 d . .
H20A H 0.3508 0.7964 0.9323 0.101 Uiso 1 1 calc R U
H20B H 0.4548 0.8780 0.9106 0.101 Uiso 1 1 calc R U
H20C H 0.3922 0.8811 0.9808 0.101 Uiso 1 1 calc R U
C21 C 0.7825(10) 0.9352(4) 0.9809(3) 0.073(2) Uani 1 1 d . .
H21A H 0.6888 0.9626 0.9511 0.109 Uiso 1 1 calc R U
H21B H 0.8790 0.9361 0.9591 0.109 Uiso 1 1 calc R U
H21C H 0.8067 0.9688 1.0231 0.109 Uiso 1 1 calc R U
C22 C 1.0375(7) 0.7958(5) 1.0587(3) 0.0555(18) Uani 1 1 d . .
H22A H 1.1051 0.7436 1.0526 0.083 Uiso 1 1 calc R U
H22B H 1.0474 0.8085 1.1067 0.083 Uiso 1 1 calc R U
H22C H 1.0754 0.8478 1.0362 0.083 Uiso 1 1 calc R U
C23 C 0.8392(8) 0.6111(4) 1.0725(3) 0.0474(16) Uani 1 1 d . .
H23A H 0.7715 0.5601 1.0538 0.071 Uiso 1 1 calc R U
H23B H 0.8379 0.6161 1.1206 0.071 Uiso 1 1 calc R U
H23C H 0.9525 0.6021 1.0658 0.071 Uiso 1 1 calc R U
C24 C 0.6477(6) 0.4659(4) 0.7626(3) 0.0332(13) Uani 1 1 d . .
C25 C 0.4953(7) 0.5186(5) 0.7536(4) 0.064(2) Uani 1 1 d . .
C26 C 0.5501(7) 0.5678(4) 0.6944(3) 0.0414(14) Uani 1 1 d . .
C27 C 0.6982(6) 0.5139(3) 0.7065(2) 0.0326(12) Uani 1 1 d . .
C28 C 0.7199(7) 0.3902(4) 0.8040(3) 0.0460(15) Uani 1 1 d . .
H28A H 0.8400 0.3922 0.8090 0.069 Uiso 1 1 calc R U
H28B H 0.6788 0.3339 0.7822 0.069 Uiso 1 1 calc R U
H28C H 0.6890 0.3938 0.8483 0.069 Uiso 1 1 calc R U
C29 C 0.3426(8) 0.5097(6) 0.7808(5) 0.109(4) Uani 1 1 d . .
H29A H 0.3631 0.4719 0.8210 0.164 Uiso 1 1 calc R U
H29B H 0.2572 0.4822 0.7469 0.164 Uiso 1 1 calc R U
H29C H 0.3059 0.5690 0.7925 0.164 Uiso 1 1 calc R U
C30 C 0.4679(11) 0.6276(5) 0.6408(4) 0.097(3) Uani 1 1 d . .
H30A H 0.5509 0.6577 0.6199 0.146 Uiso 1 1 calc R U
H30B H 0.4034 0.6724 0.6600 0.146 Uiso 1 1 calc R U
H30C H 0.3948 0.5924 0.6069 0.146 Uiso 1 1 calc R U
C31 C 0.8291(7) 0.4974(4) 0.6668(3) 0.0465(15) Uani 1 1 d . .
H31A H 0.8348 0.5482 0.6367 0.070 Uiso 1 1 calc R U
H31B H 0.8039 0.4427 0.6403 0.070 Uiso 1 1 calc R U
H31C H 0.9351 0.4906 0.6973 0.070 Uiso 1 1 calc R U

loop_
_atom_site_aniso_label
_atom_site_aniso_U_11
_atom_site_aniso_U_22
_atom_site_aniso_U_33
_atom_site_aniso_U_23
_atom_site_aniso_U_13
_atom_site_aniso_U_12
B1 0.012(3) 0.043(4) 0.042(4) 0.005(3) 0.009(3) 0.001(2)
C2 0.016(2) 0.034(3) 0.032(3) 0.004(2) 0.003(2) 0.006(2)
Ru3 0.0189(2) 0.0420(3) 0.0351(2) 0.0014(2) 0.00912(18) 0.0005(2)
C4 0.017(3) 0.037(3) 0.043(3) 0.013(3) 0.007(2) 0.008(2)
Co5 0.0111(3) 0.0260(4) 0.0258(3) 0.0002(3) 0.0040(3) 0.0010(3)
B6 0.035(4) 0.036(4) 0.046(4) 0.015(3) 0.011(3) 0.002(3)
B7 0.032(4) 0.039(4) 0.038(4) 0.008(3) 0.009(3) -0.004(3)
B8 0.014(3) 0.040(4) 0.047(4) 0.001(3) 0.013(3) 0.003(3)
B9 0.010(3) 0.043(4) 0.046(4) 0.000(3) 0.005(3) 0.003(3)
B10 0.026(3) 0.041(4) 0.047(4) 0.004(3) 0.014(3) -0.006(3)
B11 0.021(3) 0.049(4) 0.038(3) 0.011(3) 0.013(3) -0.002(3)
B12 0.021(3) 0.053(4) 0.048(4) -0.004(3) 0.015(3) -0.006(3)
B13 0.038(4) 0.044(4) 0.039(4) 0.002(3) 0.021(3) -0.008(3)
C14 0.026(3) 0.078(5) 0.029(3) -0.006(3) 0.006(2) 0.002(3)
C15 0.026(3) 0.074(5) 0.041(3) -0.017(3) 0.007(3) 0.004(3)
C16 0.043(4) 0.048(4) 0.039(3) -0.009(3) 0.007(3) 0.005(3)
C17 0.019(3) 0.049(3) 0.031(3) -0.006(3) 0.008(2) -0.004(3)
C18 0.031(3) 0.057(4) 0.028(3) -0.007(3) 0.014(2) -0.005(3)
C19 0.036(4) 0.117(6) 0.064(5) -0.003(4) 0.020(3) -0.020(4)
C20 0.043(4) 0.099(6) 0.062(4) -0.006(4) 0.013(4) 0.027(4)
C21 0.110(7) 0.049(4) 0.059(5) -0.011(4) 0.015(4) 0.006(4)
C22 0.033(3) 0.098(5) 0.036(3) -0.015(3) 0.007(3) -0.014(3)
C23 0.052(4) 0.050(4) 0.041(3) 0.016(3) 0.012(3) 0.015(3)
C24 0.023(3) 0.040(3) 0.038(3) -0.010(3) 0.010(2) -0.003(2)
C25 0.018(3) 0.089(5) 0.089(5) -0.070(4) 0.017(3) -0.015(3)
C26 0.033(3) 0.042(3) 0.043(3) -0.009(3) -0.011(3) 0.006(3)
C27 0.025(3) 0.042(3) 0.031(3) -0.013(2) 0.005(2) -0.002(2)
C28 0.059(4) 0.038(3) 0.042(3) 0.000(3) 0.014(3) -0.015(3)
C29 0.032(4) 0.151(8) 0.158(8) -0.110(7) 0.052(5) -0.046(4)
C30 0.123(8) 0.065(5) 0.077(6) -0.018(4) -0.051(5) 0.034(5)
C31 0.037(3) 0.052(4) 0.058(4) -0.010(3) 0.027(3) -0.003(3)

loop_
_atom_type_symbol
_atom_type_description
_atom_type_scat_dispersion_real
_atom_type_scat_dispersion_imag
_atom_type_scat_source
C C 0.0033 0.0016 'International Tables Vol C Tables 4.2.6.8 and 6.1.1.4'
H H 0.0000 0.0000 'International Tables Vol C Tables 4.2.6.8 and 6.1.1.4'
B B 0.0013 0.0007 'International Tables Vol C Tables 4.2.6.8 and 6.1.1.4'
Co Co 0.3494 0.9721 'International Tables Vol C Tables 4.2.6.8 and 6.1.1.4'
Ru Ru -1.2594 0.8363 'International Tables Vol C Tables 4.2.6.8 and 6.1.1.4'

loop_
_geom_angle_atom_site_label_1
_geom_angle_atom_site_label_2
_geom_angle_atom_site_label_3
_geom_angle
C4 B1 C2 104.5(4)
C4 B1 Co5 70.8(3)
C2 B1 Co5 70.0(3)
C4 B1 Ru3 71.4(3)
C2 B1 Ru3 71.1(3)
Co5 B1 Ru3 115.0(3)
C4 B1 H1 136.9
C2 B1 H1 118.1
Co5 B1 H1 127.9
Ru3 B1 H1 115.9
B7 C2 B6 67.0(4)
B7 C2 B1 126.8(4)
B6 C2 B1 125.4(4)
B7 C2 Co5 118.2(3)
B6 C2 Co5 66.3(3)
B1 C2 Co5 61.6(3)
B7 C2 Ru3 67.7(3)
B6 C2 Ru3 119.2(3)
B1 C2 Ru3 62.2(2)
Co5 C2 Ru3 104.19(19)
B7 C2 H2 111.0
B6 C2 H2 110.0
B1 C2 H2 110.2
Co5 C2 H2 121.5
Ru3 C2 H2 122.8
B1 Ru3 B8 89.6(2)
B1 Ru3 C17 147.5(2)
B8 Ru3 C17 97.0(2)
B1 Ru3 C2 46.8(2)
B8 Ru3 C2 97.6(2)
C17 Ru3 C2 159.57(19)
B1 Ru3 C4 46.4(2)
B8 Ru3 C4 44.6(2)
C17 Ru3 C4 125.61(19)
C2 Ru3 C4 74.69(18)
B1 Ru3 C15 108.3(2)
B8 Ru3 C15 159.6(2)
C17 Ru3 C15 62.7(2)
C2 Ru3 C15 101.7(2)
C4 Ru3 C15 148.5(2)
B1 Ru3 B7 90.0(2)
B8 Ru3 B7 88.0(2)
C17 Ru3 B7 121.9(2)
C2 Ru3 B7 44.8(2)
C4 Ru3 B7 97.5(2)
C15 Ru3 B7 101.3(2)
B1 Ru3 C16 144.8(2)
B8 Ru3 C16 125.4(2)
C17 Ru3 C16 38.23(19)
C2 Ru3 C16 121.4(2)
C4 Ru3 C16 163.8(2)
C15 Ru3 C16 36.7(2)
B7 Ru3 C16 94.4(2)
B1 Ru3 B11 113.3(2)
B8 Ru3 B11 48.4(2)
C17 Ru3 B11 94.3(2)
C2 Ru3 B11 84.8(2)
C4 Ru3 B11 84.2(2)
C15 Ru3 B11 127.1(3)
B7 Ru3 B11 49.1(2)
C16 Ru3 B11 95.5(2)
B1 Ru3 C14 92.1(2)
B8 Ru3 C14 137.3(2)
C17 Ru3 C14 61.90(19)
C2 Ru3 C14 114.10(19)
C4 Ru3 C14 116.1(2)
C15 Ru3 C14 36.0(2)
B7 Ru3 C14 134.6(2)
C16 Ru3 C14 60.7(2)
B11 Ru3 C14 154.6(2)
B1 Ru3 C18 109.6(2)
B8 Ru3 C18 103.6(2)
C17 Ru3 C18 37.95(19)
C2 Ru3 C18 148.30(19)
C4 Ru3 C18 104.7(2)
C15 Ru3 C18 61.9(2)
B7 Ru3 C18 157.0(2)
C16 Ru3 C18 62.7(2)
B11 Ru3 C18 126.9(2)
C14 Ru3 C18 36.73(19)
B8 C4 B9 67.8(3)
B8 C4 B1 126.5(4)
B9 C4 B1 125.5(4)
B8 C4 Co5 118.4(3)
B9 C4 Co5 66.5(3)
B1 C4 Co5 61.4(3)
B8 C4 Ru3 67.1(3)
B9 C4 Ru3 119.3(3)
B1 C4 Ru3 62.2(3)
Co5 C4 Ru3 103.6(2)
B8 C4 H4 112.0
B9 C4 H4 108.6
B1 C4 H4 110.1
Co5 C4 H4 120.2
Ru3 C4 H4 124.8
B1 Co5 C25 93.2(3)
B1 Co5 C26 129.8(2)
C25 Co5 C26 44.3(3)
B1 Co5 C27 148.8(2)
C25 Co5 C27 60.6(2)
C26 Co5 C27 41.1(2)
B1 Co5 C24 108.0(2)
C25 Co5 C24 41.5(2)
C26 Co5 C24 61.3(2)
C27 Co5 C24 41.2(2)
B1 Co5 B6 93.8(3)
C25 Co5 B6 126.6(3)
C26 Co5 B6 94.8(3)
C27 Co5 B6 115.1(2)
C24 Co5 B6 154.5(2)
B1 Co5 C2 48.4(2)
C25 Co5 C2 110.4(2)
C26 Co5 C2 113.3(2)
C27 Co5 C2 152.73(19)
C24 Co5 C2 147.77(19)
B6 Co5 C2 46.8(2)
B1 Co5 B9 92.7(2)
C25 Co5 B9 142.4(3)
C26 Co5 B9 136.7(2)
C27 Co5 B9 98.7(2)
C24 Co5 B9 101.8(2)
B6 Co5 B9 89.9(3)
C2 Co5 B9 101.1(2)
B1 Co5 C4 47.9(2)
C25 Co5 C4 121.7(3)
C26 Co5 C4 163.8(2)
C27 Co5 C4 129.8(2)
C24 Co5 C4 103.1(2)
B6 Co5 C4 101.2(2)
C2 Co5 C4 77.39(18)
B9 Co5 C4 46.0(2)
B1 Co5 B10 117.7(3)
C25 Co5 B10 148.3(3)
C26 Co5 B10 105.1(3)
C27 Co5 B10 91.3(2)
C24 Co5 B10 124.7(2)
B6 Co5 B10 49.4(2)
C2 Co5 B10 87.5(2)
B9 Co5 B10 49.3(2)
C4 Co5 B10 86.9(2)
C2 B6 B10 117.3(5)
C2 B6 B13 108.3(5)
B10 B6 B13 59.6(4)
C2 B6 B7 56.2(3)
B10 B6 B7 107.0(5)
B13 B6 B7 58.7(3)
C2 B6 Co5 66.9(3)
B10 B6 Co5 66.8(3)
B13 B6 Co5 115.0(4)
B7 B6 Co5 110.7(4)
C2 B6 H6 112(3)
B10 B6 H6 128(3)
B13 B6 H6 119(3)
B7 B6 H6 114(3)
Co5 B6 H6 122(3)
C2 B7 B13 109.5(4)
C2 B7 B11 115.9(4)
B13 B7 B11 58.6(3)
C2 B7 B6 56.7(3)
B13 B7 B6 59.4(4)
B11 B7 B6 105.8(4)
C2 B7 Ru3 67.6(3)
B13 B7 Ru3 114.8(4)
B11 B7 Ru3 65.7(3)
B6 B7 Ru3 111.6(4)
C2 B7 H7 156.0
B13 B7 H7 93.1
B11 B7 H7 82.4
B6 B7 H7 136.3
Ru3 B7 H7 110.8
C4 B8 B11 117.1(4)
C4 B8 B12 109.0(4)
B11 B8 B12 59.2(3)
C4 B8 B9 56.2(3)
B11 B8 B9 105.9(4)
B12 B8 B9 58.8(3)
C4 B8 Ru3 68.3(3)
B11 B8 Ru3 66.5(3)
B12 B8 Ru3 115.9(4)
B9 B8 Ru3 111.8(3)
C4 B8 H8 122.0
B11 B8 H8 118.3
B12 B8 H8 112.5
B9 B8 H8 119.9
Ru3 B8 H8 121.9
C4 B9 B10 117.9(4)
C4 B9 B12 109.0(4)
B10 B9 B12 59.8(4)
C4 B9 B8 56.0(3)
B10 B9 B8 107.0(4)
B12 B9 B8 59.0(3)
C4 B9 Co5 67.4(2)
B10 B9 Co5 66.6(3)
B12 B9 Co5 115.3(4)
B8 B9 Co5 110.5(3)
C4 B9 H9 117.0
B10 B9 H9 119.1
B12 B9 H9 121.3
B8 B9 H9 124.5
Co5 B9 H9 114.9
B12 B10 B13 59.5(4)
B12 B10 B9 60.2(4)
B13 B10 B9 109.3(5)
B12 B10 B6 110.0(5)
B13 B10 B6 60.7(4)
B9 B10 B6 113.4(4)
B12 B10 Co5 113.5(4)
B13 B10 Co5 113.3(4)
B9 B10 Co5 64.1(3)
B6 B10 Co5 63.7(3)
B12 B10 H10 115.8
B13 B10 H10 127.2
B9 B10 H10 109.9
B6 B10 H10 128.0
Co5 B10 H10 115.0
B13 B11 B12 60.0(4)
B13 B11 B8 110.2(5)
B12 B11 B8 60.5(3)
B13 B11 B7 59.8(3)
B12 B11 B7 109.7(4)
B8 B11 B7 114.0(4)
B13 B11 Ru3 115.5(4)
B12 B11 Ru3 115.7(4)
B8 B11 Ru3 65.1(3)
B7 B11 Ru3 65.3(3)
B13 B11 H11 111.1
B12 B11 H11 118.7
B8 B11 H11 127.6
B7 B11 H11 114.1
Ru3 B11 H11 120.6
B13 B12 B11 59.9(3)
B13 B12 B10 60.3(4)
B11 B12 B10 107.4(4)
B13 B12 B9 109.7(4)
B11 B12 B9 109.5(4)
B10 B12 B9 60.0(3)
B13 B12 B8 110.0(4)
B11 B12 B8 60.4(3)
B10 B12 B8 109.7(4)
B9 B12 B8 62.2(4)
B13 B12 H12 118.1
B11 B12 H12 125.5
B10 B12 H12 116.7
B9 B12 H12 119.4
B8 B12 H12 124.8
B11 B13 B12 60.1(4)
B11 B13 B10 107.6(5)
B12 B13 B10 60.2(4)
B11 B13 B7 61.6(3)
B12 B13 B7 111.3(4)
B10 B13 B7 109.7(4)
B11 B13 B6 110.0(4)
B12 B13 B6 109.8(4)
B10 B13 B6 59.7(3)
B7 B13 B6 61.9(4)
B11 B13 H13 114.1
B12 B13 H13 122.3
B10 B13 H13 130.8
B7 B13 H13 112.4
B6 B13 H13 123.2
C15 C14 C18 110.5(5)
C15 C14 C19 125.2(6)
C18 C14 C19 124.1(6)
C15 C14 Ru3 71.0(3)
C18 C14 Ru3 71.7(3)
C19 C14 Ru3 128.5(4)
C14 C15 C16 108.8(5)
C14 C15 C20 127.0(6)
C16 C15 C20 124.2(6)
C14 C15 Ru3 73.0(3)
C16 C15 Ru3 71.8(3)
C20 C15 Ru3 124.0(4)
C15 C16 C17 108.0(5)
C15 C16 C21 128.4(6)
C17 C16 C21 123.5(6)
C15 C16 Ru3 71.5(3)
C17 C16 Ru3 70.6(3)
C21 C16 Ru3 125.2(4)
C18 C17 C16 106.4(5)
C18 C17 C22 126.5(5)
C16 C17 C22 126.5(5)
C18 C17 Ru3 72.2(3)
C16 C17 Ru3 71.2(3)
C22 C17 Ru3 128.7(4)
C14 C18 C17 106.3(5)
C14 C18 C23 126.7(5)
C17 C18 C23 126.9(5)
C14 C18 Ru3 71.5(3)
C17 C18 Ru3 69.8(3)
C23 C18 Ru3 125.1(4)
C14 C19 H19A 109.5
C14 C19 H19B 109.5
H19A C19 H19B 109.5
C14 C19 H19C 109.5
H19A C19 H19C 109.5
H19B C19 H19C 109.5
C15 C20 H20A 109.5
C15 C20 H20B 109.5
H20A C20 H20B 109.5
C15 C20 H20C 109.5
H20A C20 H20C 109.5
H20B C20 H20C 109.5
C16 C21 H21A 109.5
C16 C21 H21B 109.5
H21A C21 H21B 109.5
C16 C21 H21C 109.5
H21A C21 H21C 109.5
H21B C21 H21C 109.5
C17 C22 H22A 109.5
C17 C22 H22B 109.5
H22A C22 H22B 109.5
C17 C22 H22C 109.5
H22A C22 H22C 109.5
H22B C22 H22C 109.5
C18 C23 H23A 109.5
C18 C23 H23B 109.5
H23A C23 H23B 109.5
C18 C23 H23C 109.5
H23A C23 H23C 109.5
H23B C23 H23C 109.5
C27 C24 C25 90.2(5)
C27 C24 C28 132.4(5)
C25 C24 C28 137.1(5)
C27 C24 Co5 68.5(3)
C25 C24 Co5 67.5(3)
C28 C24 Co5 125.9(4)
C24 C25 C29 132.9(8)
C24 C25 C26 89.0(4)
C29 C25 C26 136.7(7)
C24 C25 Co5 71.0(3)
C29 C25 Co5 128.5(4)
C26 C25 Co5 68.0(3)
C27 C26 C30 136.4(6)
C27 C26 C25 87.9(4)
C30 C26 C25 134.4(6)
C27 C26 Co5 70.2(3)
C30 C26 Co5 128.3(4)
C25 C26 Co5 67.8(3)
C26 C27 C24 92.9(4)
C26 C27 C31 132.8(5)
C24 C27 C31 132.8(5)
C26 C27 Co5 68.7(3)
C24 C27 Co5 70.3(3)
C31 C27 Co5 130.3(4)
C24 C28 H28A 109.5
C24 C28 H28B 109.5
H28A C28 H28B 109.5
C24 C28 H28C 109.5
H28A C28 H28C 109.5
H28B C28 H28C 109.5
C25 C29 H29A 109.5
C25 C29 H29B 109.5
H29A C29 H29B 109.5
C25 C29 H29C 109.5
H29A C29 H29C 109.5
H29B C29 H29C 109.5
C26 C30 H30A 109.5
C26 C30 H30B 109.5
H30A C30 H30B 109.5
C26 C30 H30C 109.5
H30A C30 H30C 109.5
H30B C30 H30C 109.5
C27 C31 H31A 109.5
C27 C31 H31B 109.5
H31A C31 H31B 109.5
C27 C31 H31C 109.5
H31A C31 H31C 109.5
H31B C31 H31C 109.5

loop_
_geom_bond_atom_site_label_1
_geom_bond_atom_site_label_2
_geom_bond_distance
B1 C4 1.677(7)
B1 C2 1.689(8)
B1 Co5 1.985(6)
B1 Ru3 2.050(6)
B1 H1 1.0853
C2 B7 1.671(8)
C2 B6 1.680(8)
C2 Co5 2.120(5)
C2 Ru3 2.193(5)
C2 H2 0.9033
Ru3 B8 2.176(6)
Ru3 C17 2.189(5)
Ru3 C4 2.195(5)
Ru3 C15 2.194(6)
Ru3 B7 2.194(6)
Ru3 C16 2.198(5)
Ru3 B11 2.201(6)
Ru3 C14 2.218(5)
Ru3 C18 2.220(5)
C4 B8 1.660(8)
C4 B9 1.665(7)
C4 Co5 2.136(5)
C4 H4 0.8816
Co5 C25 2.048(6)
Co5 C26 2.050(5)
Co5 C27 2.071(5)
Co5 C24 2.095(5)
Co5 B6 2.112(6)
Co5 B9 2.121(6)
Co5 B10 2.165(6)
B6 B10 1.789(9)
B6 B13 1.806(9)
B6 B7 1.850(10)
B6 H6 1.11(5)
B7 B13 1.792(9)
B7 B11 1.825(9)
B7 H7 1.4093
B8 B11 1.795(9)
B8 B12 1.796(9)
B8 B9 1.854(9)
B8 H8 1.1659
B9 B10 1.788(9)
B9 B12 1.793(9)
B9 H9 1.0700
B10 B12 1.786(9)
B10 B13 1.786(9)
B10 H10 1.1225
B11 B13 1.770(9)
B11 B12 1.774(9)
B11 H11 1.1911
B12 B13 1.772(9)
B12 H12 1.0831
B13 H13 1.2699
C14 C15 1.363(8)
C14 C18 1.398(7)
C14 C19 1.530(8)
C15 C16 1.382(8)
C15 C20 1.501(8)
C16 C17 1.436(7)
C16 C21 1.507(8)
C17 C18 1.434(7)
C17 C22 1.511(7)
C18 C23 1.521(7)
C19 H19A 0.9800
C19 H19B 0.9800
C19 H19C 0.9800
C20 H20A 0.9800
C20 H20B 0.9800
C20 H20C 0.9800
C21 H21A 0.9800
C21 H21B 0.9800
C21 H21C 0.9800
C22 H22A 0.9800
C22 H22B 0.9800
C22 H22C 0.9800
C23 H23A 0.9800
C23 H23B 0.9800
C23 H23C 0.9800
C24 C27 1.466(7)
C24 C25 1.468(8)
C24 C28 1.469(7)
C25 C29 1.473(8)
C25 C26 1.544(9)
C26 C27 1.448(7)
C26 C30 1.473(8)
C27 C31 1.484(7)
C28 H28A 0.9800
C28 H28B 0.9800
C28 H28C 0.9800
C29 H29A 0.9800
C29 H29B 0.9800
C29 H29C 0.9800
C30 H30A 0.9800
C30 H30B 0.9800
C30 H30C 0.9800
C31 H31A 0.9800
C31 H31B 0.9800
C31 H31C 0.9800
